data_7211878
loop_
_publ_author_name
'Martin, Lee'
'Day, Peter'
'Nakatsuji, Shin'ichi'
'Yamada, Jun'ichi'
'Akutsu, Hiroki'
'Horton, Peter'

_publ_section_title
;
 A molecular charge transfer salt of BEDT-TTF containing a single
 enantiomer of tris(oxalato)chromate(III) crystallised from a chiral
 solvent
;
_journal_issue 5
_journal_name_full CrystEngComm
_journal_page_first 1369
_journal_paper_doi 10.1039/b916136h
_journal_volume 12
_journal_year 2010
_chemical_formula_sum 'C138 H120 Cr8 Na18 O120 S72'
_chemical_formula_weight 6836.48
_chemical_name_systematic
;
?
;
_space_group_IT_number 2
_symmetry_cell_setting triclinic
_symmetry_space_group_name_Hall '-P 1'
_symmetry_space_group_name_H-M 'P -1'
_atom_sites_solution_hydrogens geom
_atom_sites_solution_primary direct
_atom_sites_solution_secondary difmap
_audit_creation_method SHELXL-97
_cell_angle_alpha 91.431(2)
_cell_angle_beta 94.915(2)
_cell_angle_gamma 92.928(2)
_cell_formula_units_Z 1
_cell_length_a 12.6078(6)
_cell_length_b 17.3931(8)
_cell_length_c 26.3525(13)
_cell_measurement_reflns_used 211574
_cell_measurement_temperature 120(2)
_cell_measurement_theta_max 27.485
_cell_measurement_theta_min 2.910
_cell_volume 5747.5(5)
_computing_cell_refinement 'DENZO (Otwinowski & Minor, 1997) & COLLECT (Hooft, R.W.W., 1998)'
_computing_data_collection 'COLLECT (Hooft, R.W.W., 1998)'
_computing_data_reduction 'DENZO (Otwinowski & Minor, 1997) & COLLECT (Hooft, R.W.W., 1998)'
_computing_molecular_graphics 'ORTEP3 for Windows (Farrugia, 1997)'
_computing_publication_material 'WinGX (Farrugia, 1999)'
_computing_structure_refinement 'SHELXL-97 (Sheldrick, 1997b)'
_computing_structure_solution 'SHELXS-97 (Sheldrick, 1997a)'
_diffrn_ambient_temperature 120(2)
_diffrn_detector_area_resol_mean 9.091
_diffrn_measured_fraction_theta_full 0.994
_diffrn_measured_fraction_theta_max 0.994
_diffrn_measurement_device_type 'Bruker-Nonius 95mm CCD camera on \k-goniostat'
_diffrn_measurement_method '\f & \w scans'
_diffrn_radiation_monochromator graphite
_diffrn_radiation_source 'Bruker-Nonius FR591 rotating anode'
_diffrn_radiation_type MoK\a
_diffrn_radiation_wavelength 0.71073
_diffrn_reflns_av_R_equivalents 0.1311
_diffrn_reflns_av_sigmaI/netI 0.1485
_diffrn_reflns_limit_h_max 16
_diffrn_reflns_limit_h_min -16
_diffrn_reflns_limit_k_max 22
_diffrn_reflns_limit_k_min -22
_diffrn_reflns_limit_l_max 34
_diffrn_reflns_limit_l_min -34
_diffrn_reflns_number 109081
_diffrn_reflns_theta_full 27.48
_diffrn_reflns_theta_max 27.48
_diffrn_reflns_theta_min 2.92
_exptl_absorpt_coefficient_mu 1.159
_exptl_absorpt_correction_T_max 0.9885
_exptl_absorpt_correction_T_min 0.8186
_exptl_absorpt_correction_type multi-scan
_exptl_absorpt_process_details 'SADABS 2007/2 (Sheldrick, G.M., 2007)'
_exptl_crystal_colour 'Dark Brown'
_exptl_crystal_density_diffrn 1.975
_exptl_crystal_density_method 'not measured'
_exptl_crystal_description Sheet
_exptl_crystal_F_000 3450
_exptl_crystal_size_max 0.18
_exptl_crystal_size_mid 0.12
_exptl_crystal_size_min 0.01
_refine_diff_density_max 1.558
_refine_diff_density_min -0.904
_refine_diff_density_rms 0.157
_refine_ls_extinction_method none
_refine_ls_goodness_of_fit_ref 1.023
_refine_ls_hydrogen_treatment constr
_refine_ls_matrix_type full
_refine_ls_number_parameters 1606
_refine_ls_number_reflns 26239
_refine_ls_number_restraints 1144
_refine_ls_restrained_S_all 1.003
_refine_ls_R_factor_all 0.1848
_refine_ls_R_factor_gt 0.0827
_refine_ls_shift/su_max 0.000
_refine_ls_shift/su_mean 0.000
_refine_ls_structure_factor_coef Fsqd
_refine_ls_weighting_details 'calc w=1/[\s^2^(Fo^2^)+(0.0830P)^2^+14.2506P] where P=(Fo^2^+2Fc^2^)/3'
_refine_ls_weighting_scheme calc
_refine_ls_wR_factor_gt 0.1769
_refine_ls_wR_factor_ref 0.2192
_reflns_number_gt 12563
_reflns_number_total 26239
_reflns_threshold_expression >2sigma(I)
_cod_data_source_file b916136h.txt
_cod_data_source_block II
_cod_original_sg_symbol_H-M P-1
_cod_database_code 7211878

loop_
_symmetry_equiv_pos_as_xyz
'x, y, z'
'-x, -y, -z'

loop_
_atom_site_label
_atom_site_type_symbol
_atom_site_fract_x
_atom_site_fract_y
_atom_site_fract_z
_atom_site_U_iso_or_equiv
_atom_site_adp_type
_atom_site_occupancy
_atom_site_symmetry_multiplicity
_atom_site_calc_flag
_atom_site_refinement_flags
Cr1 Cr 0.96402(9) 0.18274(7) 0.36453(4) 0.0141(3) Uani 1 1 d U
Cr2 Cr 0.47787(9) 0.08036(7) 0.36107(4) 0.0130(3) Uani 1 1 d U
Cr3 Cr 0.97756(9) 0.57694(7) 0.35999(4) 0.0135(3) Uani 1 1 d U
Cr4 Cr 0.46290(9) 0.68408(7) 0.35880(4) 0.0129(3) Uani 1 1 d U
Na1 Na 0.8294(2) -0.11901(16) 0.35563(11) 0.0174(6) Uani 1 1 d U
Na2 Na 0.1129(2) 0.88094(16) 0.35925(11) 0.0171(6) Uani 1 1 d U
Na3 Na 1.3244(2) 0.37983(16) 0.35455(11) 0.0184(7) Uani 1 1 d U
Na4 Na 0.6139(2) 0.38376(16) 0.36144(11) 0.0180(6) Uani 1 1 d U
C1 C 0.1982(6) 0.5660(4) 0.2293(3) 0.0196(16) Uani 1 1 d U
H1A H 0.1204 0.5536 0.2277 0.023 Uiso 1 1 calc R
H1B H 0.2274 0.5612 0.2651 0.023 Uiso 1 1 calc R
C2 C 0.2167(6) 0.6498(4) 0.2139(3) 0.0225(17) Uani 1 1 d U
H2A H 0.2940 0.6610 0.2122 0.027 Uiso 1 1 calc R
H2B H 0.1927 0.6843 0.2406 0.027 Uiso 1 1 calc R
C3 C 0.1742(6) 0.5913(4) 0.1144(3) 0.0186(16) Uani 1 1 d U
C4 C 0.2158(6) 0.5244(4) 0.1287(3) 0.0192(16) Uani 1 1 d U
C5 C 0.1774(6) 0.5125(4) 0.0306(3) 0.0178(15) Uani 1 1 d U
C6 C 0.1641(6) 0.4881(4) -0.0197(3) 0.0196(16) Uani 1 1 d U
C7 C 0.1586(6) 0.4088(4) -0.1038(3) 0.0181(15) Uani 1 1 d U
C8 C 0.1143(6) 0.4760(4) -0.1163(3) 0.0215(16) Uani 1 1 d U
C9 C 0.1373(6) 0.4409(4) -0.2160(3) 0.0237(17) Uani 1 1 d U
H9A H 0.1136 0.4485 -0.2522 0.028 Uiso 1 1 calc R
H9B H 0.2144 0.4558 -0.2110 0.028 Uiso 1 1 calc R
C10 C 0.1215(6) 0.3561(4) -0.2049(3) 0.0226(17) Uani 1 1 d U
H10A H 0.1517 0.3254 -0.2318 0.027 Uiso 1 1 calc R
H10B H 0.0441 0.3423 -0.2065 0.027 Uiso 1 1 calc R
S1 S 0.25768(17) 0.49586(12) 0.19002(8) 0.0235(5) Uani 1 1 d U
S2 S 0.14655(17) 0.67074(11) 0.15255(8) 0.0235(5) Uani 1 1 d U
S3 S 0.13767(18) 0.60252(12) 0.04978(8) 0.0255(5) Uani 1 1 d U
S4 S 0.23638(16) 0.45931(11) 0.07877(7) 0.0220(4) Uani 1 1 d U
S5 S 0.20635(17) 0.39995(12) -0.04003(7) 0.0240(5) Uani 1 1 d U
S6 S 0.10572(18) 0.54378(12) -0.06702(8) 0.0254(5) Uani 1 1 d U
S7 S 0.06694(17) 0.50380(12) -0.17707(8) 0.0256(5) Uani 1 1 d U
S8 S 0.18305(18) 0.33032(12) -0.14308(8) 0.0246(5) Uani 1 1 d U
C11 C 0.4225(6) 0.9001(4) 0.2259(3) 0.0192(16) Uani 1 1 d U
H11A H 0.4050 0.8963 0.2617 0.023 Uiso 1 1 calc R
H11B H 0.4986 0.8890 0.2248 0.023 Uiso 1 1 calc R
C12 C 0.4068(6) 0.9807(4) 0.2089(3) 0.0215(17) Uani 1 1 d U
H12A H 0.4392 1.0174 0.2358 0.026 Uiso 1 1 calc R
H12B H 0.3295 0.9888 0.2044 0.026 Uiso 1 1 calc R
C13 C 0.4091(6) 0.9235(4) 0.1111(3) 0.0190(16) Uani 1 1 d U
C14 C 0.3601(6) 0.8574(4) 0.1251(3) 0.0182(16) Uani 1 1 d U
C15 C 0.3567(6) 0.8483(4) 0.0259(3) 0.0200(16) Uani 1 1 d U
C16 C 0.3456(6) 0.8232(4) -0.0231(3) 0.0203(16) Uani 1 1 d U
C17 C 0.3095(6) 0.7434(4) -0.1079(3) 0.0196(16) Uani 1 1 d U
C18 C 0.3546(6) 0.8112(4) -0.1211(3) 0.0232(17) Uani 1 1 d U
C19 C 0.3029(6) 0.7694(4) -0.2219(3) 0.0208(17) Uani 1 1 d U
H19A H 0.2268 0.7802 -0.2208 0.025 Uiso 1 1 calc R
H19B H 0.3207 0.7745 -0.2576 0.025 Uiso 1 1 calc R
C20 C 0.3187(6) 0.6877(4) -0.2061(3) 0.0196(16) Uani 1 1 d U
H20A H 0.3960 0.6792 -0.2033 0.024 Uiso 1 1 calc R
H20B H 0.2844 0.6522 -0.2334 0.024 Uiso 1 1 calc R
S11 S 0.34049(16) 0.82757(11) 0.18668(7) 0.0214(4) Uani 1 1 d U
S12 S 0.46472(17) 1.00128(11) 0.14965(8) 0.0247(5) Uani 1 1 d U
S13 S 0.41550(16) 0.93712(11) 0.04589(7) 0.0220(4) Uani 1 1 d U
S14 S 0.30826(16) 0.79395(11) 0.07530(7) 0.0212(4) Uani 1 1 d U
S15 S 0.28678(17) 0.73356(11) -0.04392(7) 0.0226(4) Uani 1 1 d U
S16 S 0.38876(16) 0.87988(11) -0.07183(7) 0.0222(4) Uani 1 1 d U
S17 S 0.38321(17) 0.84033(11) -0.18205(7) 0.0233(5) Uani 1 1 d U
S18 S 0.26653(16) 0.66292(11) -0.14695(7) 0.0219(4) Uani 1 1 d U
C21 C 0.0242(6) 0.2333(5) 0.2214(3) 0.0247(18) Uani 1 1 d U
H21A H 0.0033 0.2287 0.2566 0.030 Uiso 1 1 calc R
H21B H 0.1004 0.2218 0.2219 0.030 Uiso 1 1 calc R
C22 C 0.0126(6) 0.3153(5) 0.2058(3) 0.0245(17) Uani 1 1 d U
H22A H 0.0471 0.3501 0.2333 0.029 Uiso 1 1 calc R
H22B H -0.0642 0.3255 0.2020 0.029 Uiso 1 1 calc R
C23 C 0.0259(6) 0.2583(4) 0.1074(3) 0.0180(16) Uani 1 1 d U
C24 C -0.0226(6) 0.1901(4) 0.1212(3) 0.0185(16) Uani 1 1 d U
C25 C -0.0124(6) 0.1783(4) 0.0233(3) 0.0212(16) Uani 1 1 d U
C26 C -0.0255(6) 0.1516(4) -0.0266(3) 0.0211(17) Uani 1 1 d U
C27 C -0.0790(6) 0.0748(4) -0.1096(3) 0.0158(15) Uani 1 1 d U
C28 C -0.0338(5) 0.1432(4) -0.1244(3) 0.0154(15) Uani 1 1 d U
C29 C -0.0853(6) 0.0965(4) -0.2260(3) 0.0203(17) Uani 1 1 d U
H29A H -0.1628 0.1042 -0.2305 0.024 Uiso 1 1 calc R
H29B H -0.0577 0.0989 -0.2600 0.024 Uiso 1 1 calc R
C30 C -0.0689(7) 0.0162(4) -0.2053(3) 0.0228(18) Uani 1 1 d U
H30A H 0.0086 0.0098 -0.1984 0.027 Uiso 1 1 calc R
H30B H -0.0966 -0.0227 -0.2318 0.027 Uiso 1 1 calc R
S21 S -0.05250(17) 0.16230(12) 0.18149(8) 0.0241(5) Uani 1 1 d U
S22 S 0.07066(17) 0.33799(12) 0.14620(8) 0.0248(5) Uani 1 1 d U
S23 S 0.04554(17) 0.26691(12) 0.04327(7) 0.0245(5) Uani 1 1 d U
S24 S -0.05650(17) 0.12189(11) 0.07218(7) 0.0222(4) Uani 1 1 d U
S25 S -0.08110(16) 0.06137(11) -0.04469(7) 0.0218(4) Uani 1 1 d U
S26 S 0.01917(16) 0.20659(11) -0.07536(7) 0.0221(4) Uani 1 1 d U
S27 S -0.02164(16) 0.17470(11) -0.18617(7) 0.0193(4) Uani 1 1 d U
S28 S -0.13209(17) -0.00274(11) -0.14840(7) 0.0239(5) Uani 1 1 d U
C31 C 0.7628(6) 0.8882(5) 0.2181(3) 0.0247(18) Uani 1 1 d U
H31A H 0.7556 0.8806 0.2548 0.030 Uiso 1 1 calc R
H31B H 0.8364 0.8763 0.2113 0.030 Uiso 1 1 calc R
C32 C 0.7458(6) 0.9719(4) 0.2062(3) 0.0240(18) Uani 1 1 d U
H32A H 0.7862 1.0052 0.2330 0.029 Uiso 1 1 calc R
H32B H 0.6692 0.9814 0.2074 0.029 Uiso 1 1 calc R
C33 C 0.7354(6) 0.9212(4) 0.1071(3) 0.0190(16) Uani 1 1 d U
C34 C 0.6878(6) 0.8528(4) 0.1196(3) 0.0193(16) Uani 1 1 d U
C35 C 0.6860(6) 0.8450(4) 0.0222(3) 0.0205(17) Uani 1 1 d U
C36 C 0.6771(6) 0.8204(4) -0.0279(3) 0.0209(16) Uani 1 1 d U
C37 C 0.6460(6) 0.7435(4) -0.1123(3) 0.0193(16) Uani 1 1 d U
C38 C 0.6936(6) 0.8108(4) -0.1257(3) 0.0206(16) Uani 1 1 d U
C39 C 0.6411(6) 0.7750(4) -0.2253(3) 0.0207(17) Uani 1 1 d U
H39A H 0.5660 0.7874 -0.2225 0.025 Uiso 1 1 calc R
H39B H 0.6569 0.7825 -0.2610 0.025 Uiso 1 1 calc R
C40 C 0.6541(6) 0.6893(4) -0.2124(3) 0.0241(17) Uani 1 1 d U
H40A H 0.7306 0.6785 -0.2110 0.029 Uiso 1 1 calc R
H40B H 0.6161 0.6564 -0.2401 0.029 Uiso 1 1 calc R
S31 S 0.67022(17) 0.82176(12) 0.18118(7) 0.0245(5) Uani 1 1 d U
S32 S 0.78631(17) 0.99893(12) 0.14555(8) 0.0257(5) Uani 1 1 d U
S33 S 0.74553(17) 0.93478(12) 0.04196(7) 0.0237(5) Uani 1 1 d U
S34 S 0.63941(17) 0.78902(12) 0.07001(7) 0.0239(5) Uani 1 1 d U
S35 S 0.61810(17) 0.73280(12) -0.04939(8) 0.0250(5) Uani 1 1 d U
S36 S 0.72319(17) 0.87911(11) -0.07496(7) 0.0227(4) Uani 1 1 d U
S37 S 0.72589(16) 0.84043(11) -0.18473(7) 0.0217(4) Uani 1 1 d U
S38 S 0.60345(16) 0.66325(11) -0.15237(7) 0.0228(4) Uani 1 1 d U
C41 C 0.5507(10) 0.6478(5) 0.2062(3) 0.050(3) Uani 1 1 d U
H41A H 0.6270 0.6597 0.2021 0.060 Uiso 1 1 calc R
H41B H 0.5301 0.6826 0.2336 0.060 Uiso 1 1 calc R
C42 C 0.5385(9) 0.5684(5) 0.2228(3) 0.041(2) Uani 1 1 d U
H42A H 0.4620 0.5572 0.2269 0.049 Uiso 1 1 calc R
H42B H 0.5772 0.5659 0.2569 0.049 Uiso 1 1 calc R
C43 C 0.5416(6) 0.5230(4) 0.1229(3) 0.0216(16) Uani 1 1 d U
C44 C 0.5007(6) 0.5913(4) 0.1091(3) 0.0185(15) Uani 1 1 d U
C45 C 0.5043(6) 0.5112(4) 0.0247(3) 0.0195(16) Uani 1 1 d U
S41 S 0.47420(17) 0.66971(12) 0.14737(7) 0.0231(5) Uani 1 1 d U
S42 S 0.58162(17) 0.49401(12) 0.18424(8) 0.0235(5) Uani 1 1 d U
S43 S 0.55925(17) 0.45693(11) 0.07382(7) 0.0218(4) Uani 1 1 d U
S44 S 0.46671(17) 0.60243(12) 0.04419(7) 0.0238(5) Uani 1 1 d U
C101 C 0.9311(6) 0.0314(4) 0.3309(3) 0.0153(15) Uani 1 1 d DU
C102 C 0.9866(6) 0.0290(4) 0.3856(3) 0.0152(15) Uani 1 1 d DU
O101 O 0.9055(4) 0.0994(3) 0.31702(18) 0.0172(11) Uani 1 1 d DU
O102 O 1.0101(4) 0.0954(3) 0.40761(18) 0.0157(10) Uani 1 1 d DU
O103 O 1.0000(4) -0.0337(3) 0.40497(19) 0.0170(11) Uani 1 1 d DU
O104 O 0.9159(4) -0.0286(3) 0.30497(19) 0.0170(11) Uani 1 1 d DU
C111 C 1.1649(6) 0.2394(4) 0.3450(3) 0.0178(16) Uani 1 1 d U
C112 C 1.1382(6) 0.2827(5) 0.3935(3) 0.0166(16) Uani 1 1 d U
O111 O 1.0952(4) 0.1853(3) 0.32953(19) 0.0155(11) Uani 1 1 d U
O112 O 1.0460(4) 0.2631(3) 0.40950(19) 0.0163(11) Uani 1 1 d U
O113 O 1.2032(4) 0.3306(3) 0.41465(19) 0.0182(11) Uani 1 1 d U
O114 O 1.2480(4) 0.2551(3) 0.32600(19) 0.0191(11) Uani 1 1 d U
C121 C 0.7809(6) 0.2512(4) 0.3864(3) 0.0169(15) Uani 1 1 d U
C122 C 0.8191(6) 0.2917(4) 0.3387(3) 0.0155(15) Uani 1 1 d U
O121 O 0.8364(4) 0.1957(3) 0.40152(18) 0.0164(11) Uani 1 1 d U
O122 O 0.9021(4) 0.2626(3) 0.32239(19) 0.0170(11) Uani 1 1 d U
O123 O 0.7717(4) 0.3459(3) 0.3210(2) 0.0204(11) Uani 1 1 d U
O124 O 0.7016(4) 0.2741(3) 0.40598(19) 0.0192(11) Uani 1 1 d U
C131 C 0.6175(6) -0.0262(4) 0.3342(3) 0.0146(15) Uani 1 1 d U
C132 C 0.6743(6) 0.0180(4) 0.3808(3) 0.0155(15) Uani 1 1 d U
O131 O 0.5240(4) -0.0034(3) 0.31987(18) 0.0152(11) Uani 1 1 d U
O132 O 0.6214(4) 0.0725(3) 0.39820(18) 0.0152(11) Uani 1 1 d U
O133 O 0.7612(4) -0.0008(3) 0.39936(19) 0.0176(11) Uani 1 1 d U
O134 O 0.6615(4) -0.0800(3) 0.31431(19) 0.0226(12) Uani 1 1 d U
C141 C 1.1158(6) 0.4680(4) 0.3305(3) 0.0151(15) Uani 1 1 d U
C142 C 1.1721(6) 0.5134(4) 0.3778(3) 0.0129(15) Uani 1 1 d U
O141 O 1.0209(4) 0.4923(3) 0.31775(18) 0.0166(11) Uani 1 1 d U
O142 O 1.1212(4) 0.5687(3) 0.39509(19) 0.0164(11) Uani 1 1 d U
O143 O 1.2613(4) 0.4941(3) 0.39555(19) 0.0188(12) Uani 1 1 d U
O144 O 1.1584(4) 0.4176(3) 0.30930(19) 0.0216(12) Uani 1 1 d U
C151 C 0.2759(6) 0.7495(4) 0.3808(3) 0.0137(14) Uani 1 1 d U
C152 C 0.3100(6) 0.7856(4) 0.3319(3) 0.0150(15) Uani 1 1 d U
O151 O 0.3371(4) 0.6961(3) 0.39739(18) 0.0143(10) Uani 1 1 d U
O152 O 0.3949(4) 0.7599(3) 0.31490(18) 0.0149(11) Uani 1 1 d U
O153 O 0.2591(4) 0.8386(3) 0.31229(19) 0.0234(12) Uani 1 1 d U
O154 O 0.1982(4) 0.7718(3) 0.40108(19) 0.0174(11) Uani 1 1 d U
C161 C 0.6625(6) 0.7415(4) 0.3381(3) 0.0168(16) Uani 1 1 d U
C162 C 0.6380(6) 0.7834(4) 0.3877(3) 0.0117(14) Uani 1 1 d U
O161 O 0.7459(4) 0.7596(3) 0.3188(2) 0.0191(12) Uani 1 1 d U
O162 O 0.7052(4) 0.8294(3) 0.41026(19) 0.0192(12) Uani 1 1 d U
O163 O 0.5461(4) 0.7653(3) 0.40312(18) 0.0128(10) Uani 1 1 d U
O164 O 0.5921(4) 0.6887(3) 0.32215(18) 0.0148(11) Uani 1 1 d U
C171 C 0.9696(6) 0.7345(4) 0.3779(3) 0.0153(15) Uani 1 1 d U
C172 C 1.0076(6) 0.7235(4) 0.3237(3) 0.0161(15) Uani 1 1 d U
O171 O 0.9589(4) 0.8004(3) 0.39417(19) 0.0182(12) Uani 1 1 d U
O172 O 1.0225(4) 0.7792(3) 0.2978(2) 0.0233(13) Uani 1 1 d U
O173 O 1.0227(4) 0.6522(3) 0.31114(19) 0.0167(11) Uani 1 1 d U
O174 O 0.9510(4) 0.6711(3) 0.40078(18) 0.0162(11) Uani 1 1 d U
C181 C 0.2693(5) 0.0199(4) 0.3436(3) 0.0114(14) Uani 1 1 d U
C182 C 0.3160(6) -0.0128(4) 0.3952(3) 0.0152(15) Uani 1 1 d U
O181 O 0.1801(4) 0.0010(3) 0.32585(19) 0.0168(11) Uani 1 1 d U
O182 O 0.2576(4) -0.0551(3) 0.41928(19) 0.0169(11) Uani 1 1 d U
O183 O 0.4132(4) 0.0092(3) 0.40911(18) 0.0150(11) Uani 1 1 d U
O184 O 0.3347(4) 0.0702(3) 0.32525(19) 0.0175(11) Uani 1 1 d U
C191 C 0.4265(6) 0.5302(4) 0.3301(3) 0.0165(15) Uani 1 1 d U
C192 C 0.4855(6) 0.5300(4) 0.3838(3) 0.0157(15) Uani 1 1 d U
O191 O 0.4081(4) 0.4696(3) 0.3050(2) 0.0231(12) Uani 1 1 d U
O192 O 0.5003(4) 0.4693(3) 0.40533(19) 0.0188(11) Uani 1 1 d U
O193 O 0.5140(4) 0.5992(3) 0.40305(18) 0.0158(11) Uani 1 1 d U
O194 O 0.4011(4) 0.5977(3) 0.31499(19) 0.0180(11) Uani 1 1 d U
C201 C 0.4691(6) 0.2382(4) 0.3812(3) 0.0146(15) Uani 1 1 d U
C202 C 0.5147(6) 0.2283(4) 0.3295(3) 0.0173(16) Uani 1 1 d U
O201 O 0.4589(4) 0.3018(3) 0.39884(19) 0.0177(11) Uani 1 1 d U
O202 O 0.5342(4) 0.2857(3) 0.30442(18) 0.0190(11) Uani 1 1 d U
O203 O 0.5270(4) 0.1588(3) 0.31443(18) 0.0168(11) Uani 1 1 d U
O204 O 0.4469(4) 0.1733(3) 0.40294(18) 0.0154(10) Uani 1 1 d U
C211 C 0.7670(6) 0.5213(4) 0.3466(3) 0.0143(15) Uani 1 1 d U
C212 C 0.8138(6) 0.4856(4) 0.3970(3) 0.0129(14) Uani 1 1 d U
O211 O 0.6758(4) 0.5023(3) 0.32965(19) 0.0158(11) Uani 1 1 d U
O212 O 0.7583(4) 0.4460(3) 0.42268(19) 0.0195(11) Uani 1 1 d U
O213 O 0.9139(4) 0.5065(3) 0.40910(18) 0.0138(10) Uani 1 1 d U
O214 O 0.8319(4) 0.5709(3) 0.32824(19) 0.0161(11) Uani 1 1 d U
O311 O 0.6346(4) 0.4997(3) 0.50688(19) 0.0192(12) Uani 1 1 d U
H31C H 0.6773 0.4917 0.5394 0.023 Uiso 1 1 calc R
H31D H 0.6813 0.5072 0.4788 0.023 Uiso 1 1 calc R
O312 O 0.6164(4) 0.3080(3) 0.49792(19) 0.0184(11) Uani 1 1 d U
H31E H 0.6645 0.3161 0.5295 0.022 Uiso 1 1 calc R
H31F H 0.6586 0.3025 0.4682 0.022 Uiso 1 1 calc R
O313 O 0.3624(4) 0.2976(3) 0.49431(19) 0.0162(11) Uani 1 1 d U
H31G H 0.3217 0.3029 0.5246 0.019 Uiso 1 1 calc R
H31H H 0.3130 0.2891 0.4632 0.019 Uiso 1 1 calc R
O314 O 0.6186(4) 0.1147(3) 0.49969(19) 0.0191(11) Uani 1 1 d U
H31I H 0.6713 0.1188 0.5298 0.023 Uiso 1 1 calc R
H31J H 0.6556 0.1180 0.4681 0.023 Uiso 1 1 calc R
O315 O 0.3741(4) 0.0901(3) 0.51220(19) 0.0166(11) Uani 1 1 d U
H31K H 0.3475 0.0876 0.5464 0.020 Uiso 1 1 calc R
H31L H 0.3134 0.0855 0.4857 0.020 Uiso 1 1 calc R
Na11 Na 0.4912(2) 0.40384(17) 0.48742(12) 0.0224(7) Uani 1 1 d U
Na12 Na 0.4881(2) 0.20431(17) 0.50327(12) 0.0209(7) Uani 1 1 d U
Na13 Na 0.5000 0.0000 0.5000 0.0198(10) Uani 1 2 d SU
O321 O 0.8662(4) 0.0011(3) 0.49546(19) 0.0179(12) Uani 1 1 d U
H32C H 0.8212 0.0087 0.4635 0.021 Uiso 1 1 calc R
H32D H 0.8218 -0.0058 0.5244 0.021 Uiso 1 1 calc R
O322 O 0.8832(4) 0.1920(3) 0.50647(19) 0.0193(11) Uani 1 1 d U
H32E H 0.8432 0.1954 0.5371 0.023 Uiso 1 1 calc R
H32F H 0.8332 0.1861 0.4754 0.023 Uiso 1 1 calc R
O323 O 1.1379(4) 0.2012(3) 0.50938(18) 0.0163(11) Uani 1 1 d U
H32G H 1.1862 0.2072 0.5410 0.020 Uiso 1 1 calc R
H32H H 1.1798 0.1980 0.4794 0.020 Uiso 1 1 calc R
O324 O 0.8801(4) 0.3850(3) 0.50322(19) 0.0186(11) Uani 1 1 d U
H32I H 0.8429 0.3836 0.5348 0.022 Uiso 1 1 calc R
H32J H 0.8277 0.3789 0.4730 0.022 Uiso 1 1 calc R
O325 O 1.1264(4) 0.4110(3) 0.49156(18) 0.0161(11) Uani 1 1 d U
H32K H 1.1861 0.4175 0.5185 0.019 Uiso 1 1 calc R
H32L H 1.1544 0.4117 0.4576 0.019 Uiso 1 1 calc R
Na21 Na 1.0087(2) 0.09614(17) 0.51178(12) 0.0221(7) Uani 1 1 d U
Na22 Na 1.0124(2) 0.29631(16) 0.50242(11) 0.0187(7) Uani 1 1 d U
Na23 Na 1.0000 0.5000 0.5000 0.0185(9) Uani 1 2 d SU
O401 O 0.2367(4) 0.1361(3) 0.43003(18) 0.0183(12) Uani 1 1 d D
H41C H 0.1803 0.1261 0.4100 0.027 Uiso 1 1 d D
H41D H 0.2852 0.1497 0.4102 0.027 Uiso 1 1 d D
O402 O 0.7350(4) 0.6376(3) 0.42688(19) 0.0200(12) Uani 1 1 d D
H42C H 0.7764 0.6542 0.4052 0.030 Uiso 1 1 d D
H42D H 0.6794 0.6169 0.4106 0.030 Uiso 1 1 d D

loop_
_atom_site_aniso_label
_atom_site_aniso_U_11
_atom_site_aniso_U_22
_atom_site_aniso_U_33
_atom_site_aniso_U_23
_atom_site_aniso_U_13
_atom_site_aniso_U_12
Cr1 0.0150(6) 0.0124(6) 0.0148(6) -0.0002(5) 0.0010(5) 0.0011(5)
Cr2 0.0132(6) 0.0134(6) 0.0126(6) 0.0005(5) 0.0017(5) 0.0024(5)
Cr3 0.0137(6) 0.0141(6) 0.0127(6) 0.0009(5) 0.0010(5) 0.0010(5)
Cr4 0.0137(6) 0.0129(6) 0.0121(6) -0.0003(5) 0.0011(5) 0.0014(5)
Na1 0.0191(15) 0.0139(15) 0.0190(16) 0.0028(12) 0.0005(12) 0.0000(12)
Na2 0.0164(15) 0.0151(15) 0.0194(16) 0.0008(13) 0.0010(12) -0.0016(12)
Na3 0.0204(16) 0.0112(15) 0.0242(17) 0.0001(13) 0.0054(13) 0.0015(12)
Na4 0.0203(16) 0.0128(15) 0.0207(16) 0.0014(12) 0.0004(12) 0.0001(12)
C1 0.020(4) 0.021(4) 0.016(4) -0.001(3) -0.003(3) -0.007(3)
C2 0.030(4) 0.021(4) 0.017(4) -0.001(3) 0.003(3) 0.000(3)
C3 0.025(4) 0.011(3) 0.020(4) -0.003(3) 0.001(3) 0.000(3)
C4 0.024(4) 0.017(4) 0.016(3) 0.000(3) 0.002(3) -0.004(3)
C5 0.018(4) 0.020(4) 0.014(3) -0.001(3) -0.003(3) 0.001(3)
C6 0.027(4) 0.014(4) 0.018(3) 0.003(3) 0.000(3) 0.003(3)
C7 0.025(4) 0.016(4) 0.013(3) 0.000(3) 0.005(3) -0.001(3)
C8 0.029(4) 0.016(4) 0.019(3) 0.001(3) -0.003(3) -0.001(3)
C9 0.025(4) 0.027(4) 0.019(4) 0.008(3) 0.004(3) -0.002(3)
C10 0.026(4) 0.022(4) 0.019(4) -0.003(3) -0.002(3) 0.000(3)
S1 0.0317(12) 0.0235(11) 0.0151(10) -0.0014(9) -0.0023(9) 0.0066(9)
S2 0.0339(12) 0.0195(11) 0.0168(11) -0.0022(8) 0.0010(9) 0.0031(9)
S3 0.0393(13) 0.0212(11) 0.0158(10) 0.0001(9) -0.0017(9) 0.0071(9)
S4 0.0309(11) 0.0216(11) 0.0135(10) 0.0001(8) 0.0003(8) 0.0040(9)
S5 0.0345(12) 0.0249(11) 0.0130(10) -0.0014(8) 0.0012(9) 0.0073(9)
S6 0.0393(13) 0.0184(11) 0.0175(11) -0.0005(9) -0.0028(9) 0.0034(9)
S7 0.0365(12) 0.0207(11) 0.0179(11) -0.0015(9) -0.0072(9) 0.0016(9)
S8 0.0381(12) 0.0212(11) 0.0147(10) -0.0022(8) 0.0033(9) 0.0041(9)
C11 0.020(4) 0.019(4) 0.018(4) 0.000(3) -0.004(3) 0.004(3)
C12 0.026(4) 0.025(4) 0.012(4) -0.002(3) -0.005(3) -0.002(3)
C13 0.025(4) 0.016(4) 0.016(3) 0.001(3) -0.003(3) -0.001(3)
C14 0.026(4) 0.015(4) 0.014(3) -0.001(3) 0.003(3) 0.001(3)
C15 0.028(4) 0.020(4) 0.012(3) 0.002(3) -0.001(3) -0.002(3)
C16 0.025(4) 0.020(4) 0.016(3) -0.001(3) 0.001(3) -0.002(3)
C17 0.022(4) 0.016(4) 0.021(4) 0.000(3) 0.000(3) 0.008(3)
C18 0.031(5) 0.019(4) 0.020(4) -0.002(3) 0.003(3) 0.007(3)
C19 0.022(4) 0.024(4) 0.017(4) -0.002(3) -0.001(3) 0.001(3)
C20 0.024(4) 0.020(4) 0.014(4) 0.000(3) -0.004(3) 0.000(3)
S11 0.0333(11) 0.0169(10) 0.0134(10) -0.0003(8) 0.0028(8) -0.0050(8)
S12 0.0375(12) 0.0193(11) 0.0157(10) -0.0012(8) 0.0008(9) -0.0093(9)
S13 0.0307(11) 0.0201(11) 0.0141(10) 0.0024(8) -0.0003(8) -0.0055(9)
S14 0.0314(11) 0.0181(10) 0.0137(10) -0.0002(8) 0.0033(8) -0.0043(8)
S15 0.0324(11) 0.0194(10) 0.0153(10) -0.0010(8) 0.0029(8) -0.0050(9)
S16 0.0314(11) 0.0207(11) 0.0141(10) -0.0014(8) 0.0028(8) -0.0029(9)
S17 0.0334(12) 0.0219(11) 0.0146(10) -0.0032(8) 0.0063(9) -0.0049(9)
S18 0.0315(11) 0.0179(10) 0.0156(10) -0.0034(8) 0.0000(8) -0.0019(8)
C21 0.025(4) 0.033(4) 0.015(4) 0.001(3) -0.002(3) 0.004(4)
C22 0.029(4) 0.030(4) 0.013(4) -0.006(3) 0.000(3) -0.001(4)
C23 0.023(4) 0.019(4) 0.013(3) -0.001(3) 0.005(3) 0.001(3)
C24 0.017(4) 0.017(4) 0.020(3) -0.004(3) 0.000(3) 0.000(3)
C25 0.028(4) 0.019(4) 0.017(3) 0.000(3) 0.004(3) 0.003(3)
C26 0.029(4) 0.022(4) 0.011(3) 0.003(3) 0.000(3) -0.001(3)
C27 0.020(4) 0.020(4) 0.008(3) 0.000(3) 0.003(3) 0.005(3)
C28 0.014(4) 0.021(4) 0.012(3) 0.002(3) 0.002(3) 0.001(3)
C29 0.028(4) 0.017(4) 0.016(4) 0.003(3) 0.000(3) 0.000(3)
C30 0.031(5) 0.010(3) 0.027(4) 0.001(3) 0.002(4) 0.000(3)
S21 0.0370(12) 0.0213(11) 0.0150(10) 0.0008(8) 0.0074(9) 0.0021(9)
S22 0.0346(12) 0.0228(11) 0.0161(10) -0.0031(8) 0.0015(9) -0.0030(9)
S23 0.0349(12) 0.0244(11) 0.0134(10) 0.0001(8) 0.0026(9) -0.0073(9)
S24 0.0330(12) 0.0191(10) 0.0144(10) -0.0002(8) 0.0035(9) -0.0015(9)
S25 0.0312(11) 0.0217(11) 0.0119(10) 0.0004(8) 0.0018(8) -0.0037(9)
S26 0.0305(11) 0.0216(11) 0.0131(10) -0.0009(8) 0.0014(8) -0.0066(9)
S27 0.0296(11) 0.0156(10) 0.0129(10) 0.0018(8) 0.0042(8) -0.0021(8)
S28 0.0374(12) 0.0188(10) 0.0145(10) 0.0001(8) 0.0027(9) -0.0096(9)
C31 0.025(4) 0.037(4) 0.012(4) 0.000(3) -0.004(3) 0.010(4)
C32 0.027(3) 0.027(3) 0.018(3) -0.014(3) -0.001(3) 0.004(3)
C33 0.019(4) 0.021(4) 0.017(4) -0.007(3) 0.002(3) 0.006(3)
C34 0.030(4) 0.018(4) 0.010(3) -0.003(3) -0.001(3) 0.005(3)
C35 0.029(4) 0.022(4) 0.009(3) -0.001(3) 0.000(3) -0.004(3)
C36 0.030(4) 0.016(4) 0.017(3) 0.003(3) 0.008(3) -0.002(3)
C37 0.023(4) 0.024(4) 0.011(3) -0.004(3) -0.001(3) 0.002(3)
C38 0.022(4) 0.021(4) 0.020(4) -0.007(3) 0.005(3) 0.004(3)
C39 0.026(4) 0.021(4) 0.014(4) -0.002(3) -0.004(3) 0.001(3)
C40 0.024(4) 0.026(4) 0.022(4) 0.000(3) 0.006(3) -0.001(3)
S31 0.0336(12) 0.0258(11) 0.0141(10) 0.0001(9) 0.0045(9) -0.0006(9)
S32 0.0347(12) 0.0269(11) 0.0145(10) -0.0015(9) -0.0002(9) -0.0044(9)
S33 0.0358(12) 0.0227(11) 0.0120(10) -0.0012(8) 0.0023(9) -0.0036(9)
S34 0.0318(11) 0.0260(11) 0.0134(10) -0.0017(8) 0.0032(8) -0.0035(9)
S35 0.0350(12) 0.0250(11) 0.0144(10) -0.0021(9) 0.0040(9) -0.0064(9)
S36 0.0334(12) 0.0205(11) 0.0139(10) 0.0006(8) 0.0033(9) -0.0023(9)
S37 0.0313(11) 0.0215(11) 0.0122(10) -0.0013(8) 0.0037(8) -0.0020(9)
S38 0.0289(11) 0.0212(11) 0.0175(10) -0.0009(8) 0.0004(8) -0.0022(9)
C41 0.104(9) 0.025(4) 0.017(4) -0.006(4) -0.008(5) -0.005(5)
C42 0.070(7) 0.032(5) 0.022(4) -0.007(4) 0.001(5) 0.012(5)
C43 0.024(4) 0.023(4) 0.017(3) 0.000(3) 0.001(3) -0.003(3)
C44 0.022(4) 0.024(4) 0.010(3) -0.001(3) 0.001(3) 0.001(3)
C45 0.025(4) 0.020(4) 0.014(4) -0.003(3) 0.003(3) 0.004(3)
S41 0.0356(12) 0.0214(11) 0.0128(10) -0.0014(8) 0.0039(9) 0.0051(9)
S42 0.0301(11) 0.0244(11) 0.0156(10) -0.0004(9) -0.0012(9) 0.0034(9)
S43 0.0325(11) 0.0205(11) 0.0122(10) -0.0025(8) 0.0001(8) 0.0060(9)
S44 0.0371(12) 0.0210(11) 0.0134(10) -0.0003(8) 0.0000(9) 0.0058(9)
C101 0.014(4) 0.015(3) 0.017(4) 0.001(3) 0.006(3) -0.007(3)
C102 0.014(4) 0.015(3) 0.017(4) -0.003(3) 0.004(3) -0.001(3)
O101 0.024(3) 0.014(2) 0.013(3) -0.002(2) 0.000(2) 0.001(2)
O102 0.018(3) 0.011(2) 0.017(3) -0.001(2) -0.003(2) 0.002(2)
O103 0.021(3) 0.012(3) 0.019(3) -0.002(2) 0.005(2) 0.002(2)
O104 0.015(3) 0.015(3) 0.021(3) -0.001(2) 0.006(2) 0.001(2)
C111 0.019(4) 0.014(4) 0.020(4) 0.006(3) 0.001(3) 0.004(3)
C112 0.015(4) 0.026(4) 0.009(3) 0.001(3) -0.001(3) 0.000(3)
O111 0.013(2) 0.015(3) 0.019(3) -0.002(2) 0.001(2) 0.0006(19)
O112 0.014(2) 0.017(3) 0.017(3) -0.003(2) -0.0005(19) -0.002(2)
O113 0.019(3) 0.014(3) 0.021(3) 0.000(2) 0.002(2) -0.001(2)
O114 0.016(3) 0.023(3) 0.018(3) -0.004(2) 0.004(2) -0.002(2)
C121 0.022(4) 0.018(4) 0.010(4) 0.000(3) -0.002(3) 0.000(3)
C122 0.014(3) 0.015(4) 0.017(4) -0.003(3) -0.001(3) 0.002(3)
O121 0.009(2) 0.022(3) 0.018(3) -0.003(2) 0.001(2) 0.000(2)
O122 0.020(3) 0.013(3) 0.019(3) 0.002(2) 0.002(2) 0.006(2)
O123 0.016(3) 0.022(3) 0.025(3) 0.006(2) 0.004(2) 0.010(2)
O124 0.018(3) 0.022(3) 0.017(3) 0.001(2) 0.001(2) 0.001(2)
C131 0.015(3) 0.017(4) 0.013(4) 0.005(3) 0.004(3) 0.001(3)
C132 0.013(3) 0.015(4) 0.019(4) 0.006(3) 0.000(3) 0.000(3)
O131 0.014(2) 0.015(3) 0.016(3) 0.001(2) -0.001(2) 0.002(2)
O132 0.013(2) 0.017(3) 0.016(3) 0.000(2) 0.002(2) 0.003(2)
O133 0.015(3) 0.023(3) 0.016(3) 0.001(2) 0.003(2) 0.005(2)
O134 0.022(3) 0.030(3) 0.016(3) -0.005(2) -0.002(2) 0.011(2)
C141 0.016(3) 0.014(4) 0.016(4) 0.002(3) 0.003(3) -0.001(3)
C142 0.013(3) 0.010(4) 0.016(4) 0.003(3) 0.000(3) -0.002(3)
O141 0.012(2) 0.021(3) 0.016(3) -0.004(2) -0.001(2) 0.002(2)
O142 0.017(3) 0.015(3) 0.016(3) -0.002(2) -0.002(2) 0.001(2)
O143 0.013(3) 0.019(3) 0.023(3) -0.001(2) -0.003(2) 0.000(2)
O144 0.024(3) 0.022(3) 0.021(3) -0.003(2) 0.003(2) 0.012(2)
C151 0.014(3) 0.012(4) 0.014(4) 0.000(3) -0.002(3) -0.006(3)
C152 0.017(4) 0.017(4) 0.012(4) 0.005(3) 0.003(3) -0.001(3)
O151 0.017(3) 0.012(3) 0.015(3) 0.004(2) 0.004(2) 0.001(2)
O152 0.015(3) 0.012(3) 0.018(3) 0.002(2) 0.006(2) 0.003(2)
O153 0.026(3) 0.028(3) 0.020(3) 0.014(2) 0.011(2) 0.011(2)
O154 0.014(3) 0.021(3) 0.019(3) 0.000(2) 0.007(2) 0.005(2)
C161 0.017(4) 0.014(4) 0.019(4) 0.001(3) -0.003(3) 0.001(3)
C162 0.016(3) 0.008(4) 0.011(3) 0.005(3) -0.002(3) 0.002(3)
O161 0.023(3) 0.012(3) 0.023(3) 0.000(2) 0.008(2) -0.002(2)
O162 0.018(3) 0.020(3) 0.019(3) -0.003(2) 0.001(2) -0.001(2)
O163 0.017(3) 0.010(2) 0.012(3) 0.000(2) 0.003(2) -0.002(2)
O164 0.011(2) 0.017(3) 0.016(3) -0.004(2) 0.000(2) -0.0025(19)
C171 0.015(4) 0.014(3) 0.017(4) 0.006(3) 0.002(3) 0.000(3)
C172 0.012(4) 0.020(4) 0.015(4) 0.007(3) -0.004(3) 0.000(3)
O171 0.018(3) 0.015(3) 0.021(3) -0.001(2) -0.003(2) 0.003(2)
O172 0.032(3) 0.018(3) 0.019(3) 0.009(2) 0.000(2) -0.007(2)
O173 0.015(3) 0.015(2) 0.020(3) 0.003(2) 0.006(2) -0.002(2)
O174 0.023(3) 0.010(2) 0.015(3) 0.001(2) 0.004(2) 0.001(2)
C181 0.014(3) 0.009(4) 0.012(3) 0.001(3) 0.000(3) 0.005(3)
C182 0.013(3) 0.016(4) 0.016(4) -0.010(3) 0.000(3) 0.003(3)
O181 0.016(3) 0.016(3) 0.017(3) -0.002(2) -0.007(2) 0.000(2)
O182 0.017(3) 0.016(3) 0.017(3) 0.001(2) 0.006(2) -0.003(2)
O183 0.019(3) 0.013(3) 0.013(2) 0.004(2) 0.000(2) -0.002(2)
O184 0.015(2) 0.020(3) 0.018(3) 0.003(2) 0.001(2) -0.001(2)
C191 0.012(4) 0.014(3) 0.023(4) -0.005(3) 0.004(3) -0.001(3)
C192 0.011(4) 0.014(3) 0.023(4) -0.006(3) 0.003(3) 0.002(3)
O191 0.029(3) 0.021(3) 0.019(3) -0.002(2) 0.005(2) -0.010(2)
O192 0.023(3) 0.011(2) 0.023(3) 0.001(2) 0.004(2) 0.000(2)
O193 0.021(3) 0.012(2) 0.012(3) -0.002(2) -0.003(2) -0.002(2)
O194 0.019(3) 0.019(3) 0.015(3) -0.001(2) -0.001(2) -0.005(2)
C201 0.014(4) 0.012(3) 0.016(3) 0.004(3) -0.007(3) -0.004(3)
C202 0.019(4) 0.010(3) 0.022(4) 0.003(3) -0.005(3) 0.000(3)
O201 0.020(3) 0.011(2) 0.023(3) 0.002(2) 0.002(2) 0.000(2)
O202 0.031(3) 0.015(3) 0.011(3) -0.001(2) 0.003(2) -0.003(2)
O203 0.020(3) 0.015(2) 0.015(3) 0.001(2) 0.001(2) 0.000(2)
O204 0.018(3) 0.013(2) 0.016(3) 0.002(2) 0.005(2) 0.004(2)
C211 0.014(3) 0.014(4) 0.014(4) -0.004(3) -0.001(3) 0.004(3)
C212 0.016(3) 0.011(3) 0.012(3) -0.007(2) 0.000(2) 0.001(2)
O211 0.015(3) 0.014(3) 0.018(3) 0.004(2) 0.002(2) -0.001(2)
O212 0.021(3) 0.018(3) 0.020(3) 0.006(2) 0.001(2) 0.000(2)
O213 0.012(2) 0.011(2) 0.018(3) 0.000(2) -0.0009(19) -0.0002(19)
O214 0.014(2) 0.017(3) 0.018(3) 0.002(2) -0.002(2) 0.001(2)
O311 0.018(3) 0.023(3) 0.016(3) 0.004(2) 0.001(2) 0.001(2)
O312 0.018(3) 0.026(3) 0.011(3) 0.000(2) 0.000(2) 0.003(2)
O313 0.015(2) 0.019(3) 0.014(3) -0.001(2) 0.002(2) 0.002(2)
O314 0.023(3) 0.019(3) 0.015(3) 0.000(2) 0.001(2) 0.004(2)
O315 0.022(3) 0.015(3) 0.012(3) -0.003(2) -0.002(2) -0.001(2)
Na11 0.0161(16) 0.0178(16) 0.0336(18) 0.0047(14) 0.0016(13) 0.0026(13)
Na12 0.0194(16) 0.0165(16) 0.0269(17) -0.0020(13) 0.0034(13) 0.0021(13)
Na13 0.019(2) 0.019(2) 0.021(2) -0.0004(19) -0.0030(18) 0.0010(18)
O321 0.011(3) 0.025(3) 0.018(3) 0.004(2) 0.000(2) 0.001(2)
O322 0.021(3) 0.024(3) 0.013(3) 0.001(2) 0.001(2) 0.002(2)
O323 0.022(3) 0.018(3) 0.009(3) -0.002(2) 0.000(2) 0.004(2)
O324 0.017(3) 0.021(3) 0.019(3) 0.005(2) 0.002(2) 0.005(2)
O325 0.018(3) 0.020(3) 0.011(3) -0.001(2) 0.002(2) 0.003(2)
Na21 0.0205(16) 0.0176(16) 0.0284(18) 0.0040(14) 0.0024(14) -0.0004(13)
Na22 0.0177(15) 0.0154(15) 0.0225(17) -0.0020(13) 0.0001(13) -0.0011(12)
Na23 0.019(2) 0.014(2) 0.023(2) -0.0008(18) -0.0002(18) 0.0065(17)
O401 0.019(3) 0.022(3) 0.015(3) -0.001(2) 0.004(2) -0.001(2)
O402 0.021(3) 0.018(3) 0.020(3) -0.002(2) 0.000(2) 0.002(2)

loop_
_atom_type_symbol
_atom_type_description
_atom_type_scat_dispersion_real
_atom_type_scat_dispersion_imag
_atom_type_scat_source
C C 0.0033 0.0016 'International Tables Vol C Tables 4.2.6.8 and 6.1.1.4'
H H 0.0000 0.0000 'International Tables Vol C Tables 4.2.6.8 and 6.1.1.4'
O O 0.0106 0.0060 'International Tables Vol C Tables 4.2.6.8 and 6.1.1.4'
Na Na 0.0362 0.0249 'International Tables Vol C Tables 4.2.6.8 and 6.1.1.4'
S S 0.1246 0.1234 'International Tables Vol C Tables 4.2.6.8 and 6.1.1.4'
Cr Cr 0.3209 0.6236 'International Tables Vol C Tables 4.2.6.8 and 6.1.1.4'

loop_
_geom_angle_atom_site_label_1
_geom_angle_atom_site_label_2
_geom_angle_atom_site_label_3
_geom_angle
_geom_angle_site_symmetry_1
_geom_angle_site_symmetry_3
O122 Cr1 O111 92.9(2) . .
O122 Cr1 O101 93.0(2) . .
O111 Cr1 O101 88.8(2) . .
O122 Cr1 O121 82.6(2) . .
O111 Cr1 O121 172.0(2) . .
O101 Cr1 O121 98.0(2) . .
O122 Cr1 O112 90.4(2) . .
O111 Cr1 O112 82.6(2) . .
O101 Cr1 O112 170.9(2) . .
O121 Cr1 O112 90.8(2) . .
O122 Cr1 O102 173.3(2) . .
O111 Cr1 O102 92.6(2) . .
O101 Cr1 O102 83.2(2) . .
O121 Cr1 O102 92.4(2) . .
O112 Cr1 O102 94.2(2) . .
O131 Cr2 O184 90.8(2) . .
O131 Cr2 O203 92.7(2) . .
O184 Cr2 O203 92.7(2) . .
O131 Cr2 O183 92.9(2) . .
O184 Cr2 O183 82.9(2) . .
O203 Cr2 O183 172.9(2) . .
O131 Cr2 O132 82.9(2) . .
O184 Cr2 O132 170.9(2) . .
O203 Cr2 O132 94.2(2) . .
O183 Cr2 O132 90.8(2) . .
O131 Cr2 O204 173.3(2) . .
O184 Cr2 O204 94.3(2) . .
O203 Cr2 O204 82.8(2) . .
O183 Cr2 O204 92.0(2) . .
O132 Cr2 O204 92.5(2) . .
O214 Cr3 O141 93.4(2) . .
O214 Cr3 O173 91.8(2) . .
O141 Cr3 O173 91.1(2) . .
O214 Cr3 O142 172.2(2) . .
O141 Cr3 O142 83.0(2) . .
O173 Cr3 O142 95.1(2) . .
O214 Cr3 O213 82.2(2) . .
O141 Cr3 O213 93.3(2) . .
O173 Cr3 O213 172.8(2) . .
O142 Cr3 O213 91.1(2) . .
O214 Cr3 O174 91.8(2) . .
O141 Cr3 O174 172.3(2) . .
O173 Cr3 O174 83.0(2) . .
O142 Cr3 O174 92.5(2) . .
O213 Cr3 O174 93.0(2) . .
O152 Cr4 O194 92.4(2) . .
O152 Cr4 O164 92.3(2) . .
O194 Cr4 O164 91.2(2) . .
O152 Cr4 O151 83.1(2) . .
O194 Cr4 O151 96.1(2) . .
O164 Cr4 O151 171.5(2) . .
O152 Cr4 O193 172.6(2) . .
O194 Cr4 O193 82.6(2) . .
O164 Cr4 O193 93.2(2) . .
O151 Cr4 O193 92.0(2) . .
O152 Cr4 O163 93.0(2) . .
O194 Cr4 O163 171.8(2) . .
O164 Cr4 O163 82.3(2) . .
O151 Cr4 O163 90.7(2) . .
O193 Cr4 O163 92.59(19) . .
O104 Na1 O162 159.2(2) . 1_545
O104 Na1 O171 108.9(2) . 1_545
O162 Na1 O171 88.6(2) 1_545 1_545
O104 Na1 O134 87.30(19) . .
O162 Na1 O134 78.39(19) 1_545 .
O171 Na1 O134 159.8(2) 1_545 .
O104 Na1 O161 121.5(2) . 1_545
O162 Na1 O161 70.07(19) 1_545 1_545
O171 Na1 O161 84.10(19) 1_545 1_545
O134 Na1 O161 76.93(19) . 1_545
O104 Na1 O133 84.99(18) . .
O162 Na1 O133 75.69(18) 1_545 .
O171 Na1 O133 124.5(2) 1_545 .
O134 Na1 O133 67.48(18) . .
O161 Na1 O133 134.5(2) 1_545 .
O104 Na1 O103 64.58(17) . .
O162 Na1 O103 114.57(19) 1_545 .
O171 Na1 O103 68.42(17) 1_545 .
O134 Na1 O103 131.2(2) . .
O161 Na1 O103 151.6(2) 1_545 .
O133 Na1 O103 70.86(16) . .
O181 Na2 O153 78.06(19) 1_565 .
O181 Na2 O154 133.9(2) 1_565 .
O153 Na2 O154 69.20(18) . .
O181 Na2 O103 83.34(19) 1_565 1_465
O153 Na2 O103 160.3(2) . 1_465
O154 Na2 O103 121.7(2) . 1_465
O181 Na2 O182 68.81(17) 1_565 1_565
O153 Na2 O182 84.78(19) . 1_565
O154 Na2 O182 76.56(18) . 1_565
O103 Na2 O182 82.43(18) 1_465 1_565
O181 Na2 O172 118.8(2) 1_565 1_455
O153 Na2 O172 77.1(2) . 1_455
O154 Na2 O172 84.84(19) . 1_455
O103 Na2 O172 118.3(2) 1_465 1_455
O182 Na2 O172 157.7(2) 1_565 1_455
O181 Na2 O171 149.5(2) 1_565 1_455
O153 Na2 O171 129.4(2) . 1_455
O154 Na2 O171 74.95(18) . 1_455
O103 Na2 O171 70.22(18) 1_465 1_455
O182 Na2 O171 120.20(19) 1_565 1_455
O172 Na2 O171 65.11(18) 1_455 1_455
O191 Na3 O114 126.2(2) 1_655 .
O191 Na3 O113 157.9(2) 1_655 .
O114 Na3 O113 69.71(18) . .
O191 Na3 O143 83.5(2) 1_655 .
O114 Na3 O143 135.9(2) . .
O113 Na3 O143 74.96(18) . .
O191 Na3 O144 85.5(2) 1_655 .
O114 Na3 O144 80.15(19) . .
O113 Na3 O144 82.42(19) . .
O143 Na3 O144 69.66(18) . .
O191 Na3 O201 109.6(2) 1_655 1_655
O114 Na3 O201 82.27(19) . 1_655
O113 Na3 O201 86.26(19) . 1_655
O143 Na3 O201 121.2(2) . 1_655
O144 Na3 O201 161.5(2) . 1_655
O191 Na3 O192 64.32(18) 1_655 1_655
O114 Na3 O192 148.3(2) . 1_655
O113 Na3 O192 111.43(19) . 1_655
O143 Na3 O192 69.96(17) . 1_655
O144 Na3 O192 131.52(19) . 1_655
O201 Na3 O192 66.42(17) 1_655 1_655
O211 Na4 O202 120.0(2) . .
O211 Na4 O123 78.45(19) . .
O202 Na4 O123 80.5(2) . .
O211 Na4 O192 81.45(19) . .
O202 Na4 O192 119.5(2) . .
O123 Na4 O192 157.1(2) . .
O211 Na4 O212 70.02(18) . .
O202 Na4 O212 155.3(2) . .
O123 Na4 O212 79.78(19) . .
O192 Na4 O212 83.14(19) . .
O211 Na4 O124 134.7(2) . .
O202 Na4 O124 84.23(19) . .
O123 Na4 O124 68.02(18) . .
O192 Na4 O124 121.6(2) . .
O212 Na4 O124 74.68(18) . .
O211 Na4 O201 148.5(2) . .
O202 Na4 O201 66.46(18) . .
O123 Na4 O201 131.7(2) . .
O192 Na4 O201 70.26(18) . .
O212 Na4 O201 118.19(19) . .
O124 Na4 O201 74.30(18) . .
C2 C1 S1 114.6(5) . .
C2 C1 H1A 108.6 . .
S1 C1 H1A 108.6 . .
C2 C1 H1B 108.6 . .
S1 C1 H1B 108.6 . .
H1A C1 H1B 107.6 . .
C1 C2 S2 113.2(5) . .
C1 C2 H2A 108.9 . .
S2 C2 H2A 108.9 . .
C1 C2 H2B 108.9 . .
S2 C2 H2B 108.9 . .
H2A C2 H2B 107.8 . .
C4 C3 S3 118.0(6) . .
C4 C3 S2 128.9(6) . .
S3 C3 S2 113.1(4) . .
C3 C4 S1 128.6(6) . .
C3 C4 S4 115.6(6) . .
S1 C4 S4 115.7(4) . .
C6 C5 S4 123.8(6) . .
C6 C5 S3 121.1(6) . .
S4 C5 S3 115.1(4) . .
C5 C6 S6 122.3(6) . .
C5 C6 S5 122.0(6) . .
S6 C6 S5 115.7(4) . .
C8 C7 S8 129.4(6) . .
C8 C7 S5 116.7(6) . .
S8 C7 S5 113.8(4) . .
C7 C8 S6 117.1(6) . .
C7 C8 S7 127.2(6) . .
S6 C8 S7 115.6(4) . .
C10 C9 S7 114.3(5) . .
C10 C9 H9A 108.7 . .
S7 C9 H9A 108.7 . .
C10 C9 H9B 108.7 . .
S7 C9 H9B 108.7 . .
H9A C9 H9B 107.6 . .
C9 C10 S8 113.7(5) . .
C9 C10 H10A 108.8 . .
S8 C10 H10A 108.8 . .
C9 C10 H10B 108.8 . .
S8 C10 H10B 108.8 . .
H10A C10 H10B 107.7 . .
C4 S1 C1 101.6(4) . .
C3 S2 C2 102.0(4) . .
C5 S3 C3 95.1(3) . .
C5 S4 C4 95.9(4) . .
C6 S5 C7 95.2(4) . .
C6 S6 C8 95.2(4) . .
C8 S7 C9 100.3(4) . .
C7 S8 C10 102.8(4) . .
C12 C11 S11 113.0(5) . .
C12 C11 H11A 109.0 . .
S11 C11 H11A 109.0 . .
C12 C11 H11B 109.0 . .
S11 C11 H11B 109.0 . .
H11A C11 H11B 107.8 . .
C11 C12 S12 113.2(6) . .
C11 C12 H12A 108.9 . .
S12 C12 H12A 108.9 . .
C11 C12 H12B 108.9 . .
S12 C12 H12B 108.9 . .
H12A C12 H12B 107.8 . .
C14 C13 S13 117.4(6) . .
C14 C13 S12 128.8(6) . .
S13 C13 S12 113.7(4) . .
C13 C14 S11 128.2(6) . .
C13 C14 S14 116.0(6) . .
S11 C14 S14 115.8(4) . .
C16 C15 S13 123.6(6) . .
C16 C15 S14 122.4(6) . .
S13 C15 S14 114.0(4) . .
C15 C16 S16 121.6(6) . .
C15 C16 S15 124.2(6) . .
S16 C16 S15 114.1(4) . .
C18 C17 S15 117.1(6) . .
C18 C17 S18 128.5(6) . .
S15 C17 S18 114.3(4) . .
C17 C18 S16 116.6(6) . .
C17 C18 S17 128.2(6) . .
S16 C18 S17 115.1(4) . .
C20 C19 S17 113.4(5) . .
C20 C19 H19A 108.9 . .
S17 C19 H19A 108.9 . .
C20 C19 H19B 108.9 . .
S17 C19 H19B 108.9 . .
H19A C19 H19B 107.7 . .
C19 C20 S18 114.9(5) . .
C19 C20 H20A 108.5 . .
S18 C20 H20A 108.5 . .
C19 C20 H20B 108.5 . .
S18 C20 H20B 108.5 . .
H20A C20 H20B 107.5 . .
C14 S11 C11 101.7(4) . .
C13 S12 C12 100.4(4) . .
C15 S13 C13 96.2(4) . .
C14 S14 C15 96.0(4) . .
C17 S15 C16 96.0(4) . .
C16 S16 C18 96.0(4) . .
C18 S17 C19 100.9(4) . .
C17 S18 C20 101.9(4) . .
C22 C21 S21 115.2(5) . .
C22 C21 H21A 108.5 . .
S21 C21 H21A 108.5 . .
C22 C21 H21B 108.5 . .
S21 C21 H21B 108.5 . .
H21A C21 H21B 107.5 . .
C21 C22 S22 113.9(6) . .
C21 C22 H22A 108.8 . .
S22 C22 H22A 108.8 . .
C21 C22 H22B 108.8 . .
S22 C22 H22B 108.8 . .
H22A C22 H22B 107.7 . .
C24 C23 S23 116.6(6) . .
C24 C23 S22 128.3(6) . .
S23 C23 S22 115.2(4) . .
C23 C24 S21 128.4(6) . .
C23 C24 S24 116.1(6) . .
S21 C24 S24 115.5(4) . .
C26 C25 S23 124.7(6) . .
C26 C25 S24 120.7(6) . .
S23 C25 S24 114.6(4) . .
C25 C26 S25 123.1(6) . .
C25 C26 S26 121.2(6) . .
S25 C26 S26 115.7(4) . .
C28 C27 S25 117.3(5) . .
C28 C27 S28 127.6(6) . .
S25 C27 S28 115.1(4) . .
C27 C28 S26 115.9(5) . .
C27 C28 S27 128.4(6) . .
S26 C28 S27 115.7(4) . .
C30 C29 S27 114.7(5) . .
C30 C29 H29A 108.6 . .
S27 C29 H29A 108.6 . .
C30 C29 H29B 108.6 . .
S27 C29 H29B 108.6 . .
H29A C29 H29B 107.6 . .
C29 C30 S28 114.3(6) . .
C29 C30 H30A 108.7 . .
S28 C30 H30A 108.7 . .
C29 C30 H30B 108.7 . .
S28 C30 H30B 108.7 . .
H30A C30 H30B 107.6 . .
C24 S21 C21 101.5(4) . .
C23 S22 C22 101.8(4) . .
C25 S23 C23 96.6(4) . .
C24 S24 C25 96.1(4) . .
C26 S25 C27 95.2(4) . .
C26 S26 C28 95.3(4) . .
C28 S27 C29 103.4(3) . .
C27 S28 C30 100.5(4) . .
C32 C31 S31 113.1(5) . .
C32 C31 H31A 109.0 . .
S31 C31 H31A 109.0 . .
C32 C31 H31B 109.0 . .
S31 C31 H31B 109.0 . .
H31A C31 H31B 107.8 . .
C31 C32 S32 113.6(5) . .
C31 C32 H32A 108.8 . .
S32 C32 H32A 108.8 . .
C31 C32 H32B 108.8 . .
S32 C32 H32B 108.8 . .
H32A C32 H32B 107.7 . .
C34 C33 S32 130.2(6) . .
C34 C33 S33 116.1(6) . .
S32 C33 S33 113.7(4) . .
C33 C34 S34 117.7(6) . .
C33 C34 S31 126.5(6) . .
S34 C34 S31 115.8(4) . .
C36 C35 S34 122.3(6) . .
C36 C35 S33 122.0(6) . .
S34 C35 S33 115.7(4) . .
C35 C36 S35 123.8(6) . .
C35 C36 S36 120.8(6) . .
S35 C36 S36 115.4(4) . .
C38 C37 S35 118.8(6) . .
C38 C37 S38 127.4(6) . .
S35 C37 S38 113.8(4) . .
C37 C38 S37 129.8(6) . .
C37 C38 S36 114.6(6) . .
S37 C38 S36 115.6(4) . .
C40 C39 S37 113.4(5) . .
C40 C39 H39A 108.9 . .
S37 C39 H39A 108.9 . .
C40 C39 H39B 108.9 . .
S37 C39 H39B 108.9 . .
H39A C39 H39B 107.7 . .
C39 C40 S38 113.5(5) . .
C39 C40 H40A 108.9 . .
S38 C40 H40A 108.9 . .
C39 C40 H40B 108.9 . .
S38 C40 H40B 108.9 . .
H40A C40 H40B 107.7 . .
C34 S31 C31 100.3(4) . .
C33 S32 C32 101.6(4) . .
C35 S33 C33 95.2(4) . .
C35 S34 C34 95.1(4) . .
C36 S35 C37 95.3(4) . .
C36 S36 C38 95.7(4) . .
C38 S37 C39 100.4(4) . .
C37 S38 C40 102.6(4) . .
C42 C41 S41 116.0(7) . .
C42 C41 H41A 108.3 . .
S41 C41 H41A 108.3 . .
C42 C41 H41B 108.3 . .
S41 C41 H41B 108.3 . .
H41A C41 H41B 107.4 . .
C41 C42 S42 118.6(7) . .
C41 C42 H42A 107.7 . .
S42 C42 H42A 107.7 . .
C41 C42 H42B 107.7 . .
S42 C42 H42B 107.7 . .
H42A C42 H42B 107.1 . .
C44 C43 S43 116.9(6) . .
C44 C43 S42 127.6(6) . .
S43 C43 S42 115.5(4) . .
C43 C44 S41 129.2(6) . .
C43 C44 S44 116.6(6) . .
S41 C44 S44 114.2(4) . .
C45 C45 S43 124.2(8) 2_665 .
C45 C45 S44 121.3(8) 2_665 .
S43 C45 S44 114.4(4) . .
C44 S41 C41 100.3(4) . .
C43 S42 C42 102.4(4) . .
C45 S43 C43 96.1(4) . .
C44 S44 C45 95.9(4) . .
O104 C101 O101 126.3(7) . .
O104 C101 C102 119.4(6) . .
O101 C101 C102 114.3(6) . .
O103 C102 O102 125.8(7) . .
O103 C102 C101 119.2(6) . .
O102 C102 C101 115.0(6) . .
C101 O101 Cr1 114.0(4) . .
C102 O102 Cr1 112.9(4) . .
C102 O102 Na21 114.3(4) . .
Cr1 O102 Na21 123.8(2) . .
C102 O103 Na2 114.9(5) . 1_645
C102 O103 Na21 140.1(5) . 2_756
Na2 O103 Na21 102.7(2) 1_645 2_756
C102 O103 Na1 99.8(4) . .
Na2 O103 Na1 85.81(17) 1_645 .
Na21 O103 Na1 95.83(18) 2_756 .
C101 O104 Na1 106.6(4) . .
O114 C111 O111 125.9(7) . .
O114 C111 C112 120.4(7) . .
O111 C111 C112 113.6(6) . .
O113 C112 O112 125.0(7) . .
O113 C112 C111 119.7(7) . .
O112 C112 C111 115.3(6) . .
C111 O111 Cr1 115.1(5) . .
C112 O112 Cr1 112.7(5) . .
C112 O112 Na22 119.1(4) . .
Cr1 O112 Na22 125.6(2) . .
C112 O113 Na3 110.4(5) . .
C111 O114 Na3 111.8(5) . .
O124 C121 O121 126.1(7) . .
O124 C121 C122 119.4(7) . .
O121 C121 C122 114.5(7) . .
O123 C122 O122 126.9(7) . .
O123 C122 C121 120.0(7) . .
O122 C122 C121 113.1(6) . .
C121 O121 Cr1 114.1(5) . .
C122 O122 Cr1 115.1(5) . .
C122 O123 Na4 117.7(5) . .
C121 O124 Na4 114.9(5) . .
O134 C131 O131 125.7(7) . .
O134 C131 C132 119.6(6) . .
O131 C131 C132 114.7(6) . .
O133 C132 O132 125.1(7) . .
O133 C132 C131 120.6(7) . .
O132 C132 C131 114.2(6) . .
C131 O131 Cr2 114.7(4) . .
C132 O132 Cr2 113.4(4) . .
C132 O133 Na1 114.0(5) . .
C131 O134 Na1 118.1(5) . .
O144 C141 O141 126.3(7) . .
O144 C141 C142 121.8(7) . .
O141 C141 C142 111.9(6) . .
O143 C142 O142 125.5(7) . .
O143 C142 C141 118.8(6) . .
O142 C142 C141 115.8(6) . .
C141 O141 Cr3 115.5(4) . .
C142 O142 Cr3 113.6(4) . .
C142 O143 Na3 114.8(5) . .
C141 O144 Na3 114.2(5) . .
O154 C151 O151 125.8(7) . .
O154 C151 C152 120.9(7) . .
O151 C151 C152 113.4(6) . .
O153 C152 O152 124.2(7) . .
O153 C152 C151 120.0(7) . .
O152 C152 C151 115.7(6) . .
C151 O151 Cr4 114.0(4) . .
C152 O152 Cr4 113.5(4) . .
C152 O153 Na2 115.3(5) . .
C151 O154 Na2 114.5(5) . .
O161 C161 O164 127.0(7) . .
O161 C161 C162 119.1(6) . .
O164 C161 C162 113.9(6) . .
O162 C162 O163 124.7(7) . .
O162 C162 C161 120.3(6) . .
O163 C162 C161 115.0(6) . .
C161 O161 Na1 111.8(5) . 1_565
C162 O162 Na1 112.5(5) . 1_565
C162 O163 Cr4 113.1(4) . .
C162 O163 Na12 119.3(4) . 2_666
Cr4 O163 Na12 124.0(2) . 2_666
C161 O164 Cr4 115.2(5) . .
O171 C171 O174 127.0(7) . .
O171 C171 C172 118.6(6) . .
O174 C171 C172 114.4(6) . .
O172 C172 O173 126.1(7) . .
O172 C172 C171 119.9(7) . .
O173 C172 C171 114.0(6) . .
C171 O171 Na1 122.1(5) . 1_565
C171 O171 Na2 104.1(5) . 1_655
Na1 O171 Na2 91.73(19) 1_565 1_655
C171 O171 Na21 143.5(5) . 2_766
Na1 O171 Na21 91.62(18) 1_565 2_766
Na2 O171 Na21 87.05(16) 1_655 2_766
C172 O172 Na2 104.6(5) . 1_655
C172 O173 Cr3 114.5(5) . .
C171 O174 Cr3 113.7(5) . .
C171 O174 Na22 106.1(4) . 2_766
Cr3 O174 Na22 131.0(2) . 2_766
O181 C181 O184 126.3(6) . .
O181 C181 C182 121.2(6) . .
O184 C181 C182 112.5(6) . .
O182 C182 O183 125.9(7) . .
O182 C182 C181 118.8(6) . .
O183 C182 C181 115.3(6) . .
C181 O181 Na2 112.6(4) . 1_545
C182 O182 Na2 109.5(4) . 1_545
C182 O183 Cr2 113.6(5) . .
C182 O183 Na13 124.0(5) . .
Cr2 O183 Na13 119.8(2) . .
C181 O184 Cr2 115.2(4) . .
O191 C191 O194 125.2(7) . .
O191 C191 C192 120.3(7) . .
O194 C191 C192 114.4(6) . .
O192 C192 O193 125.6(7) . .
O192 C192 C191 120.6(6) . .
O193 C192 C191 113.8(6) . .
C191 O191 Na3 108.8(5) . 1_455
C192 O192 Na4 113.8(5) . .
C192 O192 Na11 143.9(5) . .
Na4 O192 Na11 100.7(2) . .
C192 O192 Na3 97.9(4) . 1_455
Na4 O192 Na3 86.05(17) . 1_455
Na11 O192 Na3 94.57(18) . 1_455
C192 O193 Cr4 113.4(4) . .
C192 O193 Na11 108.5(4) . 2_666
Cr4 O193 Na11 125.4(2) . 2_666
C191 O194 Cr4 115.0(4) . .
O201 C201 O204 125.8(7) . .
O201 C201 C202 120.2(6) . .
O204 C201 C202 114.0(6) . .
O202 C202 O203 124.3(7) . .
O202 C202 C201 119.5(7) . .
O203 C202 C201 116.2(6) . .
C201 O201 Na3 117.1(5) . 1_455
C201 O201 Na4 102.5(5) . .
Na3 O201 Na4 91.00(18) 1_455 .
C201 O201 Na11 146.7(5) . .
Na3 O201 Na11 94.28(18) 1_455 .
Na4 O201 Na11 86.82(16) . .
C202 O202 Na4 107.9(4) . .
C202 O203 Cr2 113.9(5) . .
C201 O204 Cr2 113.0(5) . .
C201 O204 Na12 104.9(4) . .
Cr2 O204 Na12 130.1(2) . .
O211 C211 O214 127.3(7) . .
O211 C211 C212 119.3(6) . .
O214 C211 C212 113.4(6) . .
O212 C212 O213 125.3(7) . .
O212 C212 C211 121.4(6) . .
O213 C212 C211 113.2(6) . .
C211 O211 Na4 112.5(5) . .
C212 O212 Na4 105.7(4) . .
C212 O213 Cr3 114.3(4) . .
C212 O213 Na23 122.1(4) . .
Cr3 O213 Na23 120.1(2) . .
C211 O214 Cr3 116.1(4) . .
Na11 O311 Na11 90.05(19) 2_666 .
Na11 O311 H31C 113.6 2_666 .
Na11 O311 H31C 113.6 . .
Na11 O311 H31D 113.6 2_666 .
Na11 O311 H31D 113.6 . .
H31C O311 H31D 110.9 . .
Na11 O312 Na12 95.5(2) . .
Na11 O312 H31E 112.6 . .
Na12 O312 H31E 112.6 . .
Na11 O312 H31F 112.6 . .
Na12 O312 H31F 112.6 . .
H31E O312 H31F 110.1 . .
Na12 O313 Na11 95.2(2) . .
Na12 O313 H31G 112.7 . .
Na11 O313 H31G 112.7 . .
Na12 O313 H31H 112.7 . .
Na11 O313 H31H 112.7 . .
H31G O313 H31H 110.2 . .
Na12 O314 Na13 96.91(19) . .
Na12 O314 H31I 112.4 . .
Na13 O314 H31I 112.4 . .
Na12 O314 H31J 112.4 . .
Na13 O314 H31J 112.4 . .
H31I O314 H31J 109.9 . .
Na13 O315 Na12 97.39(19) . .
Na13 O315 H31K 112.3 . .
Na12 O315 H31K 112.3 . .
Na13 O315 H31L 112.3 . .
Na12 O315 H31L 112.3 . .
H31K O315 H31L 109.9 . .
O312 Na11 O311 169.6(2) . 2_666
O312 Na11 O311 88.65(19) . .
O311 Na11 O311 89.95(19) 2_666 .
O312 Na11 O313 83.84(19) . .
O311 Na11 O313 94.61(19) 2_666 .
O311 Na11 O313 162.5(2) . .
O312 Na11 O192 112.2(2) . .
O311 Na11 O192 77.51(19) 2_666 .
O311 Na11 O192 77.54(19) . .
O313 Na11 O192 119.9(2) . .
O312 Na11 O201 72.75(17) . .
O311 Na11 O201 115.92(19) 2_666 .
O311 Na11 O201 127.1(2) . .
O313 Na11 O201 65.31(17) . .
O192 Na11 O201 65.75(17) . .
O312 Na11 O193 85.67(18) . 2_666
O311 Na11 O193 83.98(18) 2_666 2_666
O311 Na11 O193 84.08(18) . 2_666
O313 Na11 O193 79.68(17) . 2_666
O192 Na11 O193 153.76(19) . 2_666
O201 Na11 O193 140.17(17) . 2_666
O313 Na12 O314 171.4(2) . .
O313 Na12 O312 85.4(2) . .
O314 Na12 O312 91.4(2) . .
O313 Na12 O315 100.9(2) . .
O314 Na12 O315 82.64(19) . .
O312 Na12 O315 173.5(2) . .
O313 Na12 O163 77.86(19) . 2_666
O314 Na12 O163 110.4(2) . 2_666
O312 Na12 O163 95.14(19) . 2_666
O315 Na12 O163 84.71(18) . 2_666
O313 Na12 O204 87.19(19) . .
O314 Na12 O204 85.39(18) . .
O312 Na12 O204 97.85(19) . .
O315 Na12 O204 84.16(18) . .
O163 Na12 O204 159.32(19) 2_666 .
O315 Na13 O315 180.0(2) . 2_656
O315 Na13 O314 82.52(16) . .
O315 Na13 O314 97.48(16) 2_656 .
O315 Na13 O314 97.48(16) . 2_656
O315 Na13 O314 82.52(16) 2_656 2_656
O314 Na13 O314 180.00(14) . 2_656
O315 Na13 O183 100.82(16) . 2_656
O315 Na13 O183 79.18(16) 2_656 2_656
O314 Na13 O183 82.87(16) . 2_656
O314 Na13 O183 97.13(16) 2_656 2_656
O315 Na13 O183 79.18(16) . .
O315 Na13 O183 100.82(16) 2_656 .
O314 Na13 O183 97.13(16) . .
O314 Na13 O183 82.87(16) 2_656 .
O183 Na13 O183 180.0 2_656 .
Na21 O321 Na21 90.23(19) . 2_756
Na21 O321 H32C 113.6 . .
Na21 O321 H32C 113.6 2_756 .
Na21 O321 H32D 113.6 . .
Na21 O321 H32D 113.6 2_756 .
H32C O321 H32D 110.9 . .
Na21 O322 Na22 95.0(2) . .
Na21 O322 H32E 112.7 . .
Na22 O322 H32E 112.7 . .
Na21 O322 H32F 112.7 . .
Na22 O322 H32F 112.7 . .
H32E O322 H32F 110.2 . .
Na22 O323 Na21 95.0(2) . .
Na22 O323 H32G 112.7 . .
Na21 O323 H32G 112.7 . .
Na22 O323 H32H 112.7 . .
Na21 O323 H32H 112.7 . .
H32G O323 H32H 110.2 . .
Na22 O324 Na23 96.05(19) . .
Na22 O324 H32I 112.5 . .
Na23 O324 H32I 112.5 . .
Na22 O324 H32J 112.5 . .
Na23 O324 H32J 112.5 . .
H32I O324 H32J 110.1 . .
Na23 O325 Na22 97.34(18) . .
Na23 O325 H32K 112.3 . .
Na22 O325 H32K 112.3 . .
Na23 O325 H32L 112.3 . .
Na22 O325 H32L 112.3 . .
H32K O325 H32L 109.9 . .
O322 Na21 O321 89.0(2) . .
O322 Na21 O321 172.0(2) . 2_756
O321 Na21 O321 89.77(19) . 2_756
O322 Na21 O323 84.83(19) . .
O321 Na21 O323 166.9(2) . .
O321 Na21 O323 94.75(19) 2_756 .
O322 Na21 O103 108.2(2) . 2_756
O321 Na21 O103 76.77(19) . 2_756
O321 Na21 O103 79.15(19) 2_756 2_756
O323 Na21 O103 116.1(2) . 2_756
O322 Na21 O102 89.35(18) . .
O321 Na21 O102 84.44(18) . .
O321 Na21 O102 82.71(18) 2_756 .
O323 Na21 O102 83.98(18) . .
O103 Na21 O102 153.80(19) 2_756 .
O322 Na21 O171 70.57(17) . 2_766
O321 Na21 O171 124.43(19) . 2_766
O321 Na21 O171 116.38(18) 2_756 2_766
O323 Na21 O171 64.02(17) . 2_766
O103 Na21 O171 63.06(16) 2_756 2_766
O102 Na21 O171 142.96(17) . 2_766
O324 Na22 O323 173.8(2) . .
O324 Na22 O322 91.0(2) . .
O323 Na22 O322 85.1(2) . .
O324 Na22 O325 82.94(19) . .
O323 Na22 O325 101.3(2) . .
O322 Na22 O325 172.6(2) . .
O324 Na22 O112 109.3(2) . .
O323 Na22 O112 75.76(18) . .
O322 Na22 O112 93.43(19) . .
O325 Na22 O112 84.63(18) . .
O324 Na22 O174 85.88(19) . 2_766
O323 Na22 O174 89.96(19) . 2_766
O322 Na22 O174 98.83(19) . 2_766
O325 Na22 O174 85.03(18) . 2_766
O112 Na22 O174 160.3(2) . 2_766
O325 Na23 O325 180.0(2) 2_766 .
O325 Na23 O324 83.25(16) 2_766 2_766
O325 Na23 O324 96.75(16) . 2_766
O325 Na23 O324 96.75(16) 2_766 .
O325 Na23 O324 83.25(16) . .
O324 Na23 O324 180.0 2_766 .
O325 Na23 O213 102.33(16) 2_766 2_766
O325 Na23 O213 77.67(16) . 2_766
O324 Na23 O213 83.70(16) 2_766 2_766
O324 Na23 O213 96.30(16) . 2_766
O325 Na23 O213 77.67(16) 2_766 .
O325 Na23 O213 102.33(16) . .
O324 Na23 O213 96.30(16) 2_766 .
O324 Na23 O213 83.70(16) . .
O213 Na23 O213 180.000(1) 2_766 .
H41C O401 H41D 104.8 . .
H42C O402 H42D 107.8 . .

loop_
_geom_bond_atom_site_label_1
_geom_bond_atom_site_label_2
_geom_bond_distance
_geom_bond_site_symmetry_2
Cr1 O122 1.952(5) .
Cr1 O111 1.960(5) .
Cr1 O101 1.964(5) .
Cr1 O121 1.971(5) .
Cr1 O112 1.997(5) .
Cr1 O102 1.999(5) .
Cr2 O131 1.938(5) .
Cr2 O184 1.962(5) .
Cr2 O203 1.971(5) .
Cr2 O183 1.988(5) .
Cr2 O132 1.995(5) .
Cr2 O204 2.008(5) .
Cr3 O214 1.949(5) .
Cr3 O141 1.952(5) .
Cr3 O173 1.956(5) .
Cr3 O142 1.975(5) .
Cr3 O213 1.994(5) .
Cr3 O174 1.995(5) .
Cr4 O152 1.958(5) .
Cr4 O194 1.958(5) .
Cr4 O164 1.963(5) .
Cr4 O151 1.973(5) .
Cr4 O193 2.002(5) .
Cr4 O163 2.004(5) .
Na1 O104 2.371(6) .
Na1 O162 2.375(6) 1_545
Na1 O171 2.383(6) 1_545
Na1 O134 2.433(6) .
Na1 O161 2.450(6) 1_545
Na1 O133 2.555(6) .
Na1 O103 2.760(6) .
Na2 O181 2.427(6) 1_565
Na2 O153 2.441(6) .
Na2 O154 2.466(6) .
Na2 O103 2.470(6) 1_465
Na2 O182 2.506(5) 1_565
Na2 O172 2.527(6) 1_455
Na2 O171 2.583(6) 1_455
Na3 O191 2.330(6) 1_655
Na3 O114 2.404(6) .
Na3 O113 2.434(6) .
Na3 O143 2.440(6) .
Na3 O144 2.447(6) .
Na3 O201 2.460(6) 1_655
Na3 O192 2.857(6) 1_655
Na4 O211 2.366(5) .
Na4 O202 2.370(5) .
Na4 O123 2.447(6) .
Na4 O192 2.453(6) .
Na4 O212 2.510(6) .
Na4 O124 2.519(6) .
Na4 O201 2.634(6) .
C1 C2 1.534(10) .
C1 S1 1.812(8) .
C1 H1A 0.9900 .
C1 H1B 0.9900 .
C2 S2 1.830(8) .
C2 H2A 0.9900 .
C2 H2B 0.9900 .
C3 C4 1.349(10) .
C3 S3 1.745(8) .
C3 S2 1.755(7) .
C4 S1 1.748(8) .
C4 S4 1.760(8) .
C5 C6 1.376(10) .
C5 S4 1.729(7) .
C5 S3 1.744(8) .
C6 S6 1.734(7) .
C6 S5 1.736(8) .
C7 C8 1.356(10) .
C7 S8 1.749(7) .
C7 S5 1.749(7) .
C8 S6 1.747(8) .
C8 S7 1.749(8) .
C9 C10 1.516(10) .
C9 S7 1.799(8) .
C9 H9A 0.9900 .
C9 H9B 0.9900 .
C10 S8 1.821(8) .
C10 H10A 0.9900 .
C10 H10B 0.9900 .
C11 C12 1.500(10) .
C11 S11 1.830(7) .
C11 H11A 0.9900 .
C11 H11B 0.9900 .
C12 S12 1.814(8) .
C12 H12A 0.9900 .
C12 H12B 0.9900 .
C13 C14 1.352(10) .
C13 S13 1.750(8) .
C13 S12 1.751(7) .
C14 S11 1.749(8) .
C14 S14 1.754(7) .
C15 C16 1.346(10) .
C15 S13 1.728(8) .
C15 S14 1.761(8) .
C16 S16 1.746(8) .
C16 S15 1.747(8) .
C17 C18 1.350(11) .
C17 S15 1.744(8) .
C17 S18 1.752(8) .
C18 S16 1.753(8) .
C18 S17 1.757(8) .
C19 C20 1.509(10) .
C19 S17 1.810(7) .
C19 H19A 0.9900 .
C19 H19B 0.9900 .
C20 S18 1.798(8) .
C20 H20A 0.9900 .
C20 H20B 0.9900 .
C21 C22 1.504(11) .
C21 S21 1.791(8) .
C21 H21A 0.9900 .
C21 H21B 0.9900 .
C22 S22 1.832(8) .
C22 H22A 0.9900 .
C22 H22B 0.9900 .
C23 C24 1.378(10) .
C23 S23 1.738(7) .
C23 S22 1.742(7) .
C24 S21 1.739(8) .
C24 S24 1.742(7) .
C25 C26 1.378(10) .
C25 S23 1.721(8) .
C25 S24 1.750(8) .
C26 S25 1.725(8) .
C26 S26 1.735(8) .
C27 C28 1.373(10) .
C27 S25 1.733(7) .
C27 S28 1.743(7) .
C28 S26 1.743(7) .
C28 S27 1.747(7) .
C29 C30 1.531(10) .
C29 S27 1.808(7) .
C29 H29A 0.9900 .
C29 H29B 0.9900 .
C30 S28 1.786(8) .
C30 H30A 0.9900 .
C30 H30B 0.9900 .
C31 C32 1.520(11) .
C31 S31 1.804(8) .
C31 H31A 0.9900 .
C31 H31B 0.9900 .
C32 S32 1.787(8) .
C32 H32A 0.9900 .
C32 H32B 0.9900 .
C33 C34 1.365(11) .
C33 S32 1.731(7) .
C33 S33 1.753(8) .
C34 S34 1.742(7) .
C34 S31 1.751(8) .
C35 C36 1.372(10) .
C35 S34 1.734(8) .
C35 S33 1.745(8) .
C36 S35 1.721(8) .
C36 S36 1.745(8) .
C37 C38 1.357(11) .
C37 S35 1.736(8) .
C37 S38 1.762(7) .
C38 S37 1.726(8) .
C38 S36 1.768(8) .
C39 C40 1.552(10) .
C39 S37 1.788(7) .
C39 H39A 0.9900 .
C39 H39B 0.9900 .
C40 S38 1.814(8) .
C40 H40A 0.9900 .
C40 H40B 0.9900 .
C41 C42 1.463(12) .
C41 S41 1.812(9) .
C41 H41A 0.9900 .
C41 H41B 0.9900 .
C42 S42 1.761(9) .
C42 H42A 0.9900 .
C42 H42B 0.9900 .
C43 C44 1.364(10) .
C43 S43 1.745(8) .
C43 S42 1.745(8) .
C44 S41 1.739(8) .
C44 S44 1.747(7) .
C45 C45 1.345(14) 2_665
C45 S43 1.738(8) .
C45 S44 1.756(8) .
C101 O104 1.230(8) .
C101 O101 1.295(8) .
C101 C102 1.550(10) .
C102 O103 1.229(8) .
C102 O102 1.289(8) .
O102 Na21 2.746(6) .
O103 Na2 2.470(6) 1_645
O103 Na21 2.480(6) 2_756
C111 O114 1.221(9) .
C111 O111 1.288(8) .
C111 C112 1.537(10) .
C112 O113 1.227(8) .
C112 O112 1.302(9) .
O112 Na22 2.577(6) .
C121 O124 1.242(9) .
C121 O121 1.272(8) .
C121 C122 1.557(10) .
C122 O123 1.223(8) .
C122 O122 1.286(8) .
C131 O134 1.240(8) .
C131 O131 1.292(8) .
C131 C132 1.537(10) .
C132 O133 1.224(8) .
C132 O132 1.284(8) .
C141 O144 1.203(8) .
C141 O141 1.309(8) .
C141 C142 1.556(10) .
C142 O143 1.247(8) .
C142 O142 1.279(8) .
C151 O154 1.231(8) .
C151 O151 1.299(8) .
C151 C152 1.532(10) .
C152 O153 1.246(8) .
C152 O152 1.292(8) .
C161 O161 1.236(9) .
C161 O164 1.282(8) .
C161 C162 1.543(10) .
C162 O162 1.237(8) .
C162 O163 1.288(8) .
O161 Na1 2.450(6) 1_565
O162 Na1 2.375(6) 1_565
O163 Na12 2.587(6) 2_666
C171 O171 1.232(8) .
C171 O174 1.290(8) .
C171 C172 1.554(10) .
C172 O172 1.216(8) .
C172 O173 1.304(9) .
O171 Na1 2.383(6) 1_565
O171 Na2 2.583(6) 1_655
O171 Na21 3.012(6) 2_766
O172 Na2 2.527(6) 1_655
O174 Na22 2.596(6) 2_766
C181 O181 1.207(8) .
C181 O184 1.303(8) .
C181 C182 1.565(10) .
C182 O182 1.239(9) .
C182 O183 1.284(8) .
O181 Na2 2.427(6) 1_545
O182 Na2 2.506(5) 1_545
O183 Na13 2.559(5) .
C191 O191 1.231(8) .
C191 O194 1.296(9) .
C191 C192 1.542(10) .
C192 O192 1.227(8) .
C192 O193 1.315(8) .
O191 Na3 2.330(6) 1_455
O192 Na11 2.478(6) .
O192 Na3 2.857(6) 1_455
O193 Na11 2.895(6) 2_666
C201 O201 1.207(8) .
C201 O204 1.308(8) .
C201 C202 1.533(10) .
C202 O202 1.236(8) .
C202 O203 1.282(8) .
O201 Na3 2.460(6) 1_455
O201 Na11 2.884(6) .
O204 Na12 2.686(6) .
C211 O211 1.223(8) .
C211 O214 1.289(8) .
C211 C212 1.564(10) .
C212 O212 1.215(8) .
C212 O213 1.306(8) .
O213 Na23 2.551(5) .
O311 Na11 2.377(6) 2_666
O311 Na11 2.410(5) .
O311 H31C 0.9900 .
O311 H31D 0.9900 .
O312 Na11 2.358(6) .
O312 Na12 2.376(6) .
O312 H31E 0.9900 .
O312 H31F 0.9900 .
O313 Na12 2.328(6) .
O313 Na11 2.417(6) .
O313 H31G 0.9900 .
O313 H31H 0.9900 .
O314 Na12 2.330(6) .
O314 Na13 2.431(5) .
O314 H31I 0.9900 .
O314 H31J 0.9900 .
O315 Na13 2.324(5) .
O315 Na12 2.420(6) .
O315 H31K 0.9900 .
O315 H31L 0.9900 .
Na11 O311 2.377(6) 2_666
Na11 O193 2.895(6) 2_666
Na12 O163 2.587(6) 2_666
Na13 O315 2.324(5) 2_656
Na13 O314 2.431(5) 2_656
Na13 O183 2.559(5) 2_656
O321 Na21 2.382(5) .
O321 Na21 2.387(6) 2_756
O321 H32C 0.9900 .
O321 H32D 0.9900 .
O322 Na21 2.354(6) .
O322 Na22 2.386(6) .
O322 H32E 0.9900 .
O322 H32F 0.9900 .
O323 Na22 2.347(6) .
O323 Na21 2.391(6) .
O323 H32G 0.9900 .
O323 H32H 0.9900 .
O324 Na22 2.330(5) .
O324 Na23 2.452(5) .
O324 H32I 0.9900 .
O324 H32J 0.9900 .
O325 Na23 2.298(5) .
O325 Na22 2.436(5) .
O325 H32K 0.9900 .
O325 H32L 0.9900 .
Na21 O321 2.387(6) 2_756
Na21 O103 2.480(6) 2_756
Na21 O171 3.012(6) 2_766
Na22 O174 2.596(6) 2_766
Na23 O325 2.298(5) 2_766
Na23 O324 2.452(5) 2_766
Na23 O213 2.551(5) 2_766
O401 H41C 0.8567 .
O401 H41D 0.8651 .
O402 H42C 0.8526 .
O402 H42D 0.8489 .

loop_
_geom_hbond_atom_site_label_D
_geom_hbond_atom_site_label_H
_geom_hbond_atom_site_label_A
_geom_hbond_distance_DH
_geom_hbond_distance_HA
_geom_hbond_distance_DA
_geom_hbond_angle_DHA
_geom_hbond_site_symmetry_A
O311 H31C O143 0.99 1.82 2.782(7) 161.8 2_766
O311 H31D O212 0.99 2.13 2.978(7) 142.5 .
O312 H31E O151 0.99 1.94 2.774(7) 139.7 2_666
O312 H31F O124 0.99 1.83 2.795(7) 162.9 .
O313 H31G O402 0.99 1.84 2.748(7) 151.1 2_666
O313 H31H O113 0.99 1.98 2.867(7) 148.0 1_455
O314 H31I O182 0.99 1.95 2.788(7) 140.9 2_656
O314 H31J O132 0.99 1.99 2.759(7) 132.7 .
O315 H31K O162 0.99 1.99 2.736(7) 129.8 2_666
O315 H31L O401 0.99 1.94 2.813(7) 145.4 .
O321 H32C O133 0.99 1.79 2.754(7) 163.1 .
O321 H32D O182 0.99 2.15 3.002(7) 143.6 2_656
O322 H32E O154 0.99 1.84 2.793(7) 160.9 2_666
O322 H32F O121 0.99 1.96 2.781(7) 138.5 .
O323 H32G O162 0.99 1.94 2.850(7) 152.1 2_766
O323 H32H O401 0.99 1.88 2.771(7) 148.2 1_655
O324 H32I O142 0.99 2.01 2.780(7) 132.8 2_766
O324 H32J O212 0.99 1.97 2.776(7) 137.3 .
O325 H32K O402 0.99 1.97 2.826(7) 142.7 2_766
O325 H32L O113 0.99 1.94 2.708(7) 132.0 .
O401 H41C O102 0.86 2.18 2.915(7) 143.7 1_455
O401 H41D O204 0.87 2.08 2.849(7) 147.1 .
O402 H42C O174 0.85 2.22 2.900(7) 136.9 .
O402 H42D O193 0.85 2.08 2.844(7) 148.8 .
